data_2214827
loop_
_publ_author_name
'Fischer, Andreas'
'Yathirajan, H. S.'
'Sarojini, B. K.'
'Bindya, S.'
'Narayana, B.'

_publ_section_title
;
 1-(4-Methoxyphenyl)-5-phenylpenta-2,4-dien-1-one
;
_journal_coeditor_code PR2008
_journal_issue 8
_journal_name_full 'Acta Crystallographica Section E'
_journal_page_first o3540
_journal_page_last o3540
_journal_paper_doi 10.1107/S1600536807033491
_journal_volume 63
_journal_year 2007
_chemical_formula_iupac 'C18 H16 O2'
_chemical_formula_moiety 'C18 H16 O2'
_chemical_formula_sum 'C18 H16 O2'
_chemical_formula_weight 264.324
_chemical_name_systematic
;
1-(4-Methoxyphenyl)-5-phenylpenta-2,4-dien-1-one
;
_space_group_IT_number 14
_symmetry_cell_setting monoclinic
_symmetry_space_group_name_Hall '-P 2ybc'
_symmetry_space_group_name_H-M 'P 1 21/c 1'
_atom_sites_solution_primary direct
_atom_sites_solution_secondary difmap
_cell_angle_alpha 90.00
_cell_angle_beta 93.308(16)
_cell_angle_gamma 90.00
_cell_formula_units_Z 4
_cell_length_a 29.017(7)
_cell_length_b 5.8088(14)
_cell_length_c 8.4868(10)
_cell_measurement_reflns_used 23
_cell_measurement_temperature 298
_cell_measurement_theta_max 16.8
_cell_measurement_theta_min 7.9
_cell_volume 1428.1(5)
_computing_cell_refinement 'DIRAX/LSQ (Duisenberg, 1992)'
_computing_data_collection 'COLLECT (Nonius, 1999)'
_computing_data_reduction 'EvalCCD (Duisenberg <i>et al.</i>,  2003)'
_computing_molecular_graphics 'DIAMOND (Brandenburg, 2006)'
_computing_publication_material 'publCIF (Westrip, 2007)'
_computing_structure_refinement 'SHELXL97 (Sheldrick, 1997)'
_computing_structure_solution 'SHELXS97 (Sheldrick, 1997)'
_diffrn_measured_fraction_theta_full 0.991
_diffrn_measured_fraction_theta_max 0.991
_diffrn_measurement_device_type 'Nonius KappaCCD area-detector'
_diffrn_measurement_method \w
_diffrn_radiation_source 'fine-focus sealed tube'
_diffrn_radiation_type MoK\a
_diffrn_reflns_av_R_equivalents 0.1138
_diffrn_reflns_av_sigmaI/netI 0.0756
_diffrn_reflns_limit_h_max 35
_diffrn_reflns_limit_h_min -35
_diffrn_reflns_limit_k_max 6
_diffrn_reflns_limit_k_min -6
_diffrn_reflns_limit_l_max 10
_diffrn_reflns_limit_l_min -10
_diffrn_reflns_number 13388
_diffrn_reflns_theta_full 25.50
_diffrn_reflns_theta_max 25.50
_diffrn_reflns_theta_min 4.50
_exptl_absorpt_coefficient_mu 0.079
_exptl_absorpt_correction_type none
_exptl_crystal_colour colourless
_exptl_crystal_density_diffrn 1.229
_exptl_crystal_density_method 'not measured'
_exptl_crystal_description block
_exptl_crystal_F_000 560
_exptl_crystal_size_max 0.35
_exptl_crystal_size_mid 0.30
_exptl_crystal_size_min 0.28
_refine_diff_density_max 0.113
_refine_diff_density_min -0.145
_refine_ls_extinction_method none
_refine_ls_goodness_of_fit_ref 1.118
_refine_ls_hydrogen_treatment constr
_refine_ls_matrix_type full
_refine_ls_number_parameters 181
_refine_ls_number_reflns 2633
_refine_ls_number_restraints 0
_refine_ls_restrained_S_all 1.118
_refine_ls_R_factor_all 0.1188
_refine_ls_R_factor_gt 0.0622
_refine_ls_shift/su_max 0.000
_refine_ls_shift/su_mean 0.000
_refine_ls_structure_factor_coef Fsqd
_refine_ls_weighting_details 'calc w = 1/[\s^2^(Fo^2^)+(0.0295P)^2^+0.4375P] where P=(Fo^2^+2Fc^2^)/3'
_refine_ls_weighting_scheme calc
_refine_ls_wR_factor_gt 0.1170
_refine_ls_wR_factor_ref 0.1426
_reflns_number_gt 1558
_reflns_number_total 2633
_reflns_threshold_expression I>2\s(I)
_cod_data_source_file pr2008.cif
_cod_data_source_block I
_cod_original_sg_symbol_H-M 'P 21/c'
_cod_database_code 2214827

loop_
_symmetry_equiv_pos_as_xyz
'x, y, z'
'-x, y+1/2, -z+1/2'
'-x, -y, -z'
'x, -y-1/2, z-1/2'

loop_
_atom_site_type_symbol
_atom_site_label
_atom_site_fract_x
_atom_site_fract_y
_atom_site_fract_z
_atom_site_U_iso_or_equiv
_atom_site_adp_type
_atom_site_calc_flag
_atom_site_refinement_flags
_atom_site_occupancy
C C1 0.38172(9) 0.0845(4) -0.2302(3) 0.0578(6) Uani d . 1
C C2 0.36674(9) -0.1304(4) -0.2890(3) 0.0646(7) Uani d . 1
C C3 0.39574(11) -0.2695(5) -0.3692(3) 0.0749(8) Uani d . 1
C C4 0.43995(12) -0.2026(5) -0.3913(3) 0.0838(9) Uani d . 1
C C5 0.45590(10) 0.0061(5) -0.3321(3) 0.0819(8) Uani d . 1
C C6 0.42687(10) 0.1465(5) -0.2519(3) 0.0712(7) Uani d . 1
C C7 0.35161(9) 0.2417(4) -0.1507(3) 0.0647(7) Uani d . 1
C C8 0.31018(9) 0.2028(4) -0.0991(3) 0.0642(7) Uani d . 1
C C9 0.28328(9) 0.3786(4) -0.0280(3) 0.0674(7) Uani d . 1
C C10 0.24440(9) 0.3508(4) 0.0427(3) 0.0684(7) Uani d . 1
C C11 0.22146(9) 0.5437(4) 0.1185(3) 0.0634(7) Uani d . 1
C C12 0.17642(8) 0.5074(4) 0.1882(3) 0.0570(6) Uani d . 1
C C13 0.15943(9) 0.6766(4) 0.2867(3) 0.0664(7) Uani d . 1
C C14 0.11768(9) 0.6524(4) 0.3513(3) 0.0688(7) Uani d . 1
C C15 0.09115(9) 0.4579(4) 0.3199(3) 0.0631(7) Uani d . 1
C C16 0.10710(9) 0.2878(4) 0.2227(3) 0.0697(7) Uani d . 1
C C17 0.14966(9) 0.3132(4) 0.1591(3) 0.0677(7) Uani d . 1
C C18 0.02246(11) 0.2487(6) 0.3656(4) 0.0971(10) Uani d . 1
O O1 0.23951(7) 0.7363(3) 0.1259(3) 0.0929(7) Uani d . 1
O O2 0.04997(6) 0.4496(3) 0.3901(2) 0.0784(6) Uani d . 1
H H2 0.3369 -0.1794 -0.2736 0.078 Uiso calc R 1
H H3 0.3852 -0.4108 -0.4089 0.090 Uiso calc R 1
H H4 0.4592 -0.2977 -0.4462 0.101 Uiso calc R 1
H H5 0.4860 0.0518 -0.3461 0.098 Uiso calc R 1
H H6 0.4379 0.2865 -0.2114 0.085 Uiso calc R 1
H H7 0.3630 0.3902 -0.1337 0.078 Uiso calc R 1
H H8 0.2979 0.0548 -0.1094 0.077 Uiso calc R 1
H H9 0.2945 0.5288 -0.0322 0.081 Uiso calc R 1
H H10 0.2311 0.2046 0.0445 0.082 Uiso calc R 1
H H13 0.1768 0.8086 0.3088 0.080 Uiso calc R 1
H H14 0.1071 0.7674 0.4168 0.083 Uiso calc R 1
H H16 0.0894 0.1570 0.2001 0.084 Uiso calc R 1
H H17 0.1605 0.1967 0.0954 0.081 Uiso calc R 1
H H18A 0.0156 0.2276 0.2547 0.146 Uiso calc R 1
H H18B -0.0057 0.2664 0.4184 0.146 Uiso calc R 1
H H18C 0.0389 0.1163 0.4073 0.146 Uiso calc R 1

loop_
_atom_site_aniso_label
_atom_site_aniso_U_11
_atom_site_aniso_U_22
_atom_site_aniso_U_33
_atom_site_aniso_U_12
_atom_site_aniso_U_13
_atom_site_aniso_U_23
C1 0.0763(17) 0.0467(15) 0.0503(13) 0.0012(13) 0.0038(12) 0.0023(12)
C2 0.0840(18) 0.0550(16) 0.0548(14) -0.0046(14) 0.0018(13) 0.0003(13)
C3 0.111(2) 0.0544(17) 0.0593(16) -0.0032(17) 0.0069(16) -0.0036(13)
C4 0.108(3) 0.072(2) 0.0723(19) 0.0150(18) 0.0178(17) -0.0006(16)
C5 0.080(2) 0.076(2) 0.090(2) 0.0022(17) 0.0174(16) 0.0018(18)
C6 0.083(2) 0.0578(17) 0.0732(17) -0.0076(15) 0.0098(15) -0.0011(14)
C7 0.0801(19) 0.0522(15) 0.0618(15) -0.0038(14) 0.0041(14) -0.0027(13)
C8 0.0757(19) 0.0502(15) 0.0662(16) -0.0014(14) -0.0015(14) -0.0042(12)
C9 0.0787(19) 0.0543(16) 0.0687(16) 0.0011(14) -0.0009(14) -0.0021(14)
C10 0.0698(18) 0.0538(16) 0.0814(18) -0.0005(13) 0.0013(15) -0.0091(14)
C11 0.0692(17) 0.0502(16) 0.0696(16) 0.0000(13) -0.0063(13) -0.0030(13)
C12 0.0656(16) 0.0454(14) 0.0589(14) 0.0050(12) -0.0059(12) -0.0014(12)
C13 0.0731(19) 0.0469(15) 0.0782(17) 0.0020(13) -0.0045(15) -0.0080(13)
C14 0.0793(19) 0.0512(16) 0.0753(17) 0.0108(14) -0.0008(15) -0.0112(13)
C15 0.0666(17) 0.0588(16) 0.0634(15) 0.0092(14) -0.0017(13) 0.0016(14)
C16 0.0761(19) 0.0540(16) 0.0786(18) -0.0076(14) -0.0002(15) -0.0122(14)
C17 0.0776(19) 0.0542(16) 0.0711(17) 0.0006(14) 0.0037(14) -0.0126(13)
C18 0.083(2) 0.092(2) 0.118(3) -0.0125(19) 0.0188(19) -0.008(2)
O1 0.0942(15) 0.0578(12) 0.1283(18) -0.0129(11) 0.0214(12) -0.0151(12)
O2 0.0736(12) 0.0743(13) 0.0878(13) 0.0044(10) 0.0081(10) -0.0039(10)

loop_
_atom_type_symbol
_atom_type_description
_atom_type_scat_dispersion_real
_atom_type_scat_dispersion_imag
_atom_type_scat_source
C C 0.0033 0.0016 'International Tables Vol C Tables 4.2.6.8 and 6.1.1.4'
H H 0.0000 0.0000 'International Tables Vol C Tables 4.2.6.8 and 6.1.1.4'
O O 0.0106 0.0060 'International Tables Vol C Tables 4.2.6.8 and 6.1.1.4'

loop_
_diffrn_radiation_wavelength
0.71073

loop_
_geom_angle_atom_site_label_1
_geom_angle_atom_site_label_2
_geom_angle_atom_site_label_3
_geom_angle
C6 C1 C2 117.5(2)
C6 C1 C7 120.0(2)
C2 C1 C7 122.7(2)
C3 C2 C1 120.6(3)
C4 C3 C2 120.7(3)
C3 C4 C5 119.9(3)
C6 C5 C4 119.5(3)
C5 C6 C1 121.7(3)
C8 C7 C1 129.1(2)
C7 C8 C9 123.1(2)
C10 C9 C8 127.3(2)
C9 C10 C11 121.9(2)
O1 C11 C10 120.5(2)
O1 C11 C12 119.5(2)
C10 C11 C12 120.1(2)
C17 C12 C13 117.8(2)
C17 C12 C11 123.1(2)
C13 C12 C11 119.3(2)
C14 C13 C12 121.4(2)
C13 C14 C15 120.3(2)
O2 C15 C16 124.5(2)
O2 C15 C14 115.9(2)
C16 C15 C14 119.5(2)
C15 C16 C17 119.6(2)
C12 C17 C16 121.6(2)
C15 O2 C18 117.7(2)
C3 C2 H2 119.7
C1 C2 H2 119.7
C4 C3 H3 119.6
C2 C3 H3 119.6
C3 C4 H4 120.0
C5 C4 H4 120.0
C6 C5 H5 120.2
C4 C5 H5 120.2
C5 C6 H6 119.2
C1 C6 H6 119.2
C8 C7 H7 115.5
C1 C7 H7 115.5
C7 C8 H8 118.5
C9 C8 H8 118.5
C10 C9 H9 116.4
C8 C9 H9 116.4
C9 C10 H10 119.0
C11 C10 H10 119.0
C14 C13 H13 119.3
C12 C13 H13 119.3
C13 C14 H14 119.8
C15 C14 H14 119.8
C15 C16 H16 120.2
C17 C16 H16 120.2
C12 C17 H17 119.2
C16 C17 H17 119.2
O2 C18 H18A 109.5
O2 C18 H18B 109.5
H18A C18 H18B 109.5
O2 C18 H18C 109.5
H18A C18 H18C 109.5
H18B C18 H18C 109.5

loop_
_geom_bond_atom_site_label_1
_geom_bond_atom_site_label_2
_geom_bond_distance
C1 C6 1.385(3)
C1 C2 1.401(3)
C1 C7 1.455(3)
C2 C3 1.374(3)
C3 C4 1.367(4)
C4 C5 1.379(4)
C5 C6 1.379(4)
C7 C8 1.325(3)
C8 C9 1.437(3)
C9 C10 1.320(3)
C10 C11 1.467(3)
C11 O1 1.232(3)
C11 C12 1.483(3)
C12 C17 1.382(3)
C12 C13 1.395(3)
C13 C14 1.368(3)
C14 C15 1.383(3)
C15 O2 1.369(3)
C15 C16 1.384(3)
C16 C17 1.387(3)
C18 O2 1.420(3)
C2 H2 0.9300
C3 H3 0.9300
C4 H4 0.9300
C5 H5 0.9300
C6 H6 0.9300
C7 H7 0.9300
C8 H8 0.9300
C9 H9 0.9300
C10 H10 0.9300
C13 H13 0.9300
C14 H14 0.9300
C16 H16 0.9300
C17 H17 0.9300
C18 H18A 0.9600
C18 H18B 0.9600
C18 H18C 0.9600

loop_
_cod_related_entry_id
_cod_related_entry_database
_cod_related_entry_code
1 ChemSpider 30655302
